data_2007401
loop_
_publ_author_name
'Fl\"orke, Ulrich'
'Krampe, Olaf'
'Haupt, Hans-J\"urgen'

_publ_section_title
;
 Bis(\m-3,4-dimethylphosphol-1-yl)bis(tetracarbonylmanganese)
;
_journal_issue 7
_journal_name_full 'Acta Crystallographica Section C'
_journal_page_first 918
_journal_page_last 920
_journal_paper_doi 10.1107/S0108270198001036
_journal_volume 54
_journal_year 1998
_chemical_formula_iupac '[Mn2 (C6 H8 P) (CO)8]'
_chemical_formula_moiety (\m-PC~4~H~2~(CH~3~)~2~)~2~(CO)~8~Mn~2~
_chemical_formula_sum 'C20 H16 Mn2 O8 P2'
_chemical_formula_weight 556.15
_chemical_name_systematic
;
 bis-(\m-(3,4-dimethylphospholyl))-octacarbonyl-dimanganese
;
_space_group_IT_number 64
_symmetry_cell_setting orthorhombic
_symmetry_space_group_name_Hall '-C 2ac 2'
_symmetry_space_group_name_H-M 'C m c a'
_audit_creation_method SHELXL
_cell_angle_alpha 90.00
_cell_angle_beta 90.00
_cell_angle_gamma 90.00
_cell_formula_units_Z 4
_cell_length_a 16.886(3)
_cell_length_b 12.481(2)
_cell_length_c 11.521(2)
_cell_measurement_reflns_used 25
_cell_measurement_temperature 293(2)
_cell_measurement_theta_max 23
_cell_measurement_theta_min 7
_cell_volume 2428.1(7)
_computing_structure_refinement SHELXTL
_computing_structure_solution 'SHELXTL (Siemens, 1995)'
_diffrn_ambient_temperature 293(2)
_diffrn_measurement_device 'Siemens R3m/V'
_diffrn_measurement_method \w/2\q
_diffrn_radiation_monochromator graphite
_diffrn_radiation_source 'fine-focus sealed tube'
_diffrn_radiation_type MoK\a
_diffrn_radiation_wavelength 0.71073
_diffrn_reflns_av_R_equivalents 0.0299
_diffrn_reflns_av_sigmaI/netI 0.0412
_diffrn_reflns_limit_h_max 21
_diffrn_reflns_limit_h_min 0
_diffrn_reflns_limit_k_max 16
_diffrn_reflns_limit_k_min 0
_diffrn_reflns_limit_l_max 15
_diffrn_reflns_limit_l_min 0
_diffrn_reflns_number 2902
_diffrn_reflns_theta_max 27.55
_diffrn_reflns_theta_min 2.69
_diffrn_standards_decay_% <1
_diffrn_standards_interval_count 400
_diffrn_standards_number 4
_exptl_absorpt_coefficient_mu 1.212
_exptl_absorpt_correction_T_max 0.761
_exptl_absorpt_correction_T_min 0.731
_exptl_absorpt_correction_type psi-scans_(North_et_al.,_1968)
_exptl_crystal_colour yellow
_exptl_crystal_density_diffrn 1.521
_exptl_crystal_density_meas ?
_exptl_crystal_description prism
_exptl_crystal_F_000 1120
_exptl_crystal_size_max 0.27
_exptl_crystal_size_mid 0.25
_exptl_crystal_size_min 0.20
_refine_diff_density_max 0.320
_refine_diff_density_min -0.385
_refine_ls_extinction_coef 0.0003(4)
_refine_ls_extinction_method 'SHELXTL (Siemens, 1995)'
_refine_ls_goodness_of_fit_all 1.063
_refine_ls_goodness_of_fit_ref 1.017
_refine_ls_hydrogen_treatment constr
_refine_ls_matrix_type full
_refine_ls_number_parameters 83
_refine_ls_number_reflns 1451
_refine_ls_number_restraints 0
_refine_ls_restrained_S_all 1.063
_refine_ls_R_factor_all 0.0543
_refine_ls_R_factor_gt 0.0345
_refine_ls_shift/esd_max 0.000
_refine_ls_shift/esd_mean 0.000
_refine_ls_structure_factor_coef Fsqd
_refine_ls_weighting_details 'w = 1/[\s^2^(Fo^2^)+(0.0378P)^2^+0.4082P] where P=(Fo^2^+2Fc^2^)/3'
_refine_ls_weighting_scheme calc
_refine_ls_wR_factor_all 0.0932
_refine_ls_wR_factor_ref 0.0745
_reflns_number_gt 1034
_reflns_number_total 1451
_reflns_threshold_expression I>2\s(I)
_cod_data_source_file ab1530.cif
_cod_data_source_block k446
_cod_depositor_comments
;
The following automatic conversions were performed:

'_exptl_crystal_density_meas' value 'not measured' was changed to '?'
- the value is perceived as not measured.

Automatic conversion script
Id: cif_fix_values 3008 2015-01-20 13:52:24Z robertas 

The following automatic conversions were performed:

'_refine_ls_weighting_scheme' value 'calc w =
1/[\s^2^(Fo^2^)+(0.0378P)^2^+0.4082P] where P=(Fo^2^+2Fc^2^)/3' was
changed to 'calc'. New tag '_refine_ls_weighting_details' was
created. The value of the new tag was set to 'w =
1/[\s^2^(Fo^2^)+(0.0378P)^2^+0.4082P] where P=(Fo^2^+2Fc^2^)/3'.

Automatic conversion script
Id: cif_fix_values 3143 2015-03-26 13:38:13Z robertas 
;
_cod_database_code 2007401

loop_
_symmetry_equiv_pos_as_xyz
'x, y, z'
'-x, -y+1/2, z+1/2'
'-x, y+1/2, -z+1/2'
'x, -y, -z'
'x+1/2, y+1/2, z'
'-x+1/2, -y+1, z+1/2'
'-x+1/2, y+1, -z+1/2'
'x+1/2, -y+1/2, -z'
'-x, -y, -z'
'x, y-1/2, -z-1/2'
'x, -y-1/2, z-1/2'
'-x, y, z'
'-x+1/2, -y+1/2, -z'
'x+1/2, y, -z-1/2'
'x+1/2, -y, z-1/2'
'-x+1/2, y+1/2, z'

loop_
_atom_site_aniso_label
_atom_site_aniso_U_11
_atom_site_aniso_U_22
_atom_site_aniso_U_33
_atom_site_aniso_U_12
_atom_site_aniso_U_13
_atom_site_aniso_U_23
Mn1 .0456(3) .0326(3) .0376(3) .000 .000 -.0015(2)
P1 .0402(5) .0340(4) .0413(5) .000 .000 .0015(4)
C1 .064(2) .047(2) .049(2) -.0015(14) -.0009(15) -.0044(12)
O1 .082(2) .081(2) .075(2) -.0196(14) -.0260(14) -.0089(14)
C2 .049(2) .039(2) .050(2) .000 .000 -.006(2)
O2 .084(2) .047(2) .071(2) .000 .000 .015(2)
C3 .045(2) .046(2) .044(2) .000 .000 .003(2)
O3 .088(2) .056(2) .070(2) .000 .000 .024(2)
C4 .053(2) .0425(14) .0483(15) -.0072(12) .0027(13) .0035(12)
C5 .044(2) .064(2) .054(2) -.0092(13) .0045(13) -.0060(14)
C6 .058(2) .112(3) .103(3) -.028(2) .018(2) .004(3)

loop_
_atom_site_label
_atom_site_fract_x
_atom_site_fract_y
_atom_site_fract_z
_atom_site_U_iso_or_equiv
_atom_site_thermal_displace_type
_atom_site_calc_flag
_atom_site_refinement_flags
_atom_site_occupancy
_atom_site_disorder_group
_atom_site_type_symbol
Mn1 .0000 .08388(4) .13025(5) .0386(2) Uani d S 1 . Mn
P1 -.08814(6) .0000 .0000 .0385(3) Uani d S 1 . P
C1 .0815(2) .1395(2) .2153(2) .0532(7) Uani d . 1 . C
O1 .1337(2) .1722(2) .2672(2) .0794(7) Uani d . 1 . O
C2 .0000 .2018(3) .0331(3) .0462(9) Uani d S 1 . C
O2 .0000 .2743(2) -.0268(3) .0672(9) Uani d S 1 . O
C3 .0000 -.0400(3) .2165(3) .0451(9) Uani d S 1 . C
O3 .0000 -.1167(3) .2691(3) .0715(9) Uani d S 1 . O
C4 -.1628(2) -.0834(2) .0623(2) .0478(6) Uani d . 1 . C
H4 -.1524(2) -.1438(2) .1072(2) .057 Uiso calc R 1 . H
C5 -.2355(2) -.0481(2) .0364(2) .0540(7) Uani d . 1 . C
C6 -.3111(2) -.1010(3) .0756(4) .0911(13) Uani d . 1 . C
H6A -.3427(8) -.119(2) .0091(4) .137 Uiso calc R 1 . H
H6B -.3401(8) -.0527(9) .125(2) .137 Uiso calc R 1 . H
H6C -.2988(2) -.1651(13) .118(2) .137 Uiso calc R 1 . H

loop_
_atom_type_symbol
_atom_type_description
_atom_type_scat_dispersion_real
_atom_type_scat_dispersion_imag
_atom_type_scat_source
C C 0.0033 0.0016 'International Tables Vol C Tables 4.2.6.8 and 6.1.1.4'
H H 0.0000 0.0000 'International Tables Vol C Tables 4.2.6.8 and 6.1.1.4'
O O 0.0106 0.0060 'International Tables Vol C Tables 4.2.6.8 and 6.1.1.4'
P P 0.1023 0.0942 'International Tables Vol C Tables 4.2.6.8 and 6.1.1.4'
Mn Mn 0.3368 0.7283 'International Tables Vol C Tables 4.2.6.8 and 6.1.1.4'

loop_
_geom_angle_atom_site_label_1
_geom_angle_atom_site_label_2
_geom_angle_atom_site_label_3
_geom_angle_site_symmetry_1
_geom_angle_site_symmetry_3
_geom_angle
_geom_angle_publ_flag
C1 Mn1 C1 12 . 97.8(2) n
C1 Mn1 C3 12 . 91.68(12) n
C1 Mn1 C3 . . 91.68(12) n
C1 Mn1 C2 12 . 91.28(12) n
C1 Mn1 C2 . . 91.28(12) n
C3 Mn1 C2 . . 175.5(2) n
C1 Mn1 P1 12 . 91.98(9) n
C1 Mn1 P1 . . 170.23(9) n
C3 Mn1 P1 . . 88.32(9) n
C2 Mn1 P1 . . 88.18(9) n
C1 Mn1 P1 12 9 170.24(9) n
C1 Mn1 P1 . 9 91.98(9) n
C3 Mn1 P1 . 9 88.32(9) n
C2 Mn1 P1 . 9 88.18(9) n
P1 Mn1 P1 . 9 78.26(4) y
C4 P1 C4 . 4 90.2(2) y
C4 P1 Mn1 . . 116.64(9) n
C4 P1 Mn1 4 . 116.26(9) n
C4 P1 Mn1 . 9 116.26(9) n
C4 P1 Mn1 4 9 116.64(9) n
Mn1 P1 Mn1 . 9 101.75(4) y
O1 C1 Mn1 . . 178.2(3) n
O2 C2 Mn1 . . 179.9(3) n
O3 C3 Mn1 . . 179.6(3) n
C5 C4 P1 . . 111.5(2) y
C4 C5 C5 . 4 113.4(2) y
C4 C5 C6 . . 124.5(3) y
C5 C5 C6 4 . 122.0(2) y

loop_
_geom_bond_atom_site_label_1
_geom_bond_atom_site_label_2
_geom_bond_site_symmetry_2
_geom_bond_distance
_geom_bond_publ_flag
Mn1 C1 12 1.826(3) n
Mn1 C1 . 1.826(3) y
Mn1 C3 . 1.838(4) y
Mn1 C2 . 1.849(4) y
Mn1 P1 . 2.3586(8) y
Mn1 P1 9 2.3587(8) n
P1 C4 . 1.785(3) y
P1 C4 4 1.785(3) n
P1 Mn1 9 2.3586(8) n
C1 O1 . 1.141(3) n
C2 O2 . 1.138(4) n
C3 O3 . 1.132(4) n
C4 C5 . 1.338(4) y
C5 C5 4 1.466(6) y
C5 C6 . 1.507(4) y
